data_2004619
loop_
_publ_author_name
'Pajunen, A.'
'Stapelbroek-M\"ollmann, M. E.'
'Hynninen, P. H.'

_publ_section_title
;
 3^1^,3^2^-Didehydrorhodochlorin-15-acetic Acid Trimethyl Ester
;
_journal_issue 3
_journal_name_full 'Acta Crystallographica Section C'
_journal_page_first 743
_journal_page_last 746
_journal_paper_doi 10.1107/S0108270195012169
_journal_volume 52
_journal_year 1996
_chemical_formula_moiety 'C37 H42 N4 O6'
_chemical_formula_sum 'C37 H42 N4 O6'
_chemical_formula_weight 638.75
_chemical_name_common
;
  3^1^,3^2^-didehydrorhodochlorin-15-acetic acid trimethylester
;
_chemical_name_systematic
;
 (2S,3S)-8-ethenyl-13-ethyl-2,3-dihydro-18-(methoxycarbonyl)-20-
 (methoxycarbonylmethyl)-3,7,12,17-tetramethylporphyrin-2-
 propionic acid methyl ester
;
_space_group_IT_number 4
_symmetry_cell_setting monoclinic
_symmetry_space_group_name_Hall 'P 2yb'
_symmetry_space_group_name_H-M 'P 1 21 1'
_audit_creation_method 'SHELXL-93 (Sheldrick, 1993)'
_cell_angle_alpha 90.00
_cell_angle_beta 102.05(3)
_cell_angle_gamma 90.00
_cell_formula_units_Z 2
_cell_length_a 7.4890(10)
_cell_length_b 27.829(6)
_cell_length_c 8.257(2)
_cell_measurement_reflns_used 25
_cell_measurement_temperature 193(2)
_cell_measurement_theta_max 20
_cell_measurement_theta_min 15
_cell_volume 1682.9(6)
_computing_cell_refinement 'MSC/AFC Diffractometer Control Software'
_computing_data_collection
;
 MSC/AFC Diffractometer Control Software
 (Molecular Structure Corporation, 1993a)
;
_computing_data_reduction
;
TEXAN PROCESS (Molecular Structure Corporation, 1993b)
;
_computing_molecular_graphics SHELXTL/PC
_computing_publication_material SHELXL93
_computing_structure_refinement 'SHELXL93 (Sheldrick, 1993)'
_computing_structure_solution 'SHELXTL/PC (Sheldrick, 1990)'
_diffrn_ambient_temperature 193(2)
_diffrn_measurement_device 'Rigaku AFC-7S'
_diffrn_measurement_method 2\q/\w
_diffrn_radiation_monochromator graphite
_diffrn_radiation_source 'fine-focus sealed tube'
_diffrn_radiation_type MoK\a
_diffrn_radiation_wavelength 0.71073
_diffrn_reflns_av_R_equivalents 0.0000
_diffrn_reflns_av_sigmaI/netI 0.0857
_diffrn_reflns_limit_h_max 9
_diffrn_reflns_limit_h_min 0
_diffrn_reflns_limit_k_max 34
_diffrn_reflns_limit_k_min 0
_diffrn_reflns_limit_l_max 10
_diffrn_reflns_limit_l_min -10
_diffrn_reflns_number 3560
_diffrn_reflns_theta_max 26.50
_diffrn_reflns_theta_min 2.52
_diffrn_standards_decay_% 1.9
_diffrn_standards_interval_count 200
_diffrn_standards_number 3
_exptl_absorpt_coefficient_mu 0.086
_exptl_absorpt_correction_type none
_exptl_crystal_colour 'dark blue'
_exptl_crystal_density_diffrn 1.260
_exptl_crystal_density_meas 1.24(3)
_exptl_crystal_density_method 'flotation in KI solution'
_exptl_crystal_description prism
_exptl_crystal_F_000 680
_exptl_crystal_size_max 0.35
_exptl_crystal_size_mid 0.30
_exptl_crystal_size_min 0.25
_refine_diff_density_max 0.512
_refine_diff_density_min -0.275
_refine_ls_abs_structure_details
;
  assigned to agree with the known chirality at C17
;
_refine_ls_extinction_method none
_refine_ls_goodness_of_fit_all 0.939
_refine_ls_goodness_of_fit_obs 1.111
_refine_ls_hydrogen_treatment noref
_refine_ls_matrix_type full
_refine_ls_number_parameters 425
_refine_ls_number_reflns 3560
_refine_ls_number_restraints 1
_refine_ls_restrained_S_all 1.052
_refine_ls_restrained_S_obs 1.110
_refine_ls_R_factor_all 0.1488
_refine_ls_R_factor_obs 0.0819
_refine_ls_shift/esd_max -0.842
_refine_ls_shift/esd_mean 0.047
_refine_ls_structure_factor_coef Fsqd
_refine_ls_weighting_details 'w = 1/[\s^2^(Fo^2^)+(0.1232P)^2^] where P=(Fo^2^+2Fc^2^)/3'
_refine_ls_weighting_scheme calc
_refine_ls_wR_factor_all 0.2474
_refine_ls_wR_factor_obs 0.1906
_reflns_number_observed 2006
_reflns_number_total 3560
_reflns_observed_criterion >2sigma(I)
_cod_data_source_file jz1072.cif
_cod_data_source_block chlo
_cod_depositor_comments
;
The following automatic conversions were performed:

'_refine_ls_weighting_scheme' value '
1/[\s^2^(Fo^2^)+(0.1232P)^2^] where P=(Fo^2^+2Fc^2^)/3' was changed
to 'calc'. New tag '_refine_ls_weighting_details' was created. The
value of the new tag was set to 'w = 1/[\s^2^(Fo^2^)+(0.1232P)^2^]
where P=(Fo^2^+2Fc^2^)/3'.

Automatic conversion script
Id: cif_fix_values 3143 2015-03-26 13:38:13Z robertas 
;
_cod_original_sg_symbol_Hall 'P 2y1'
_cod_original_sg_symbol_H-M 'P 21'
_cod_database_code 2004619

loop_
_symmetry_equiv_pos_as_xyz
'x, y, z'
'-x, y+1/2, -z'

loop_
_atom_site_aniso_label
_atom_site_aniso_U_11
_atom_site_aniso_U_22
_atom_site_aniso_U_33
_atom_site_aniso_U_12
_atom_site_aniso_U_13
_atom_site_aniso_U_23
O1 0.063(2) 0.052(2) 0.070(2) -0.014(2) 0.008(2) -0.002(2)
O2 0.066(2) 0.085(3) 0.039(2) -0.018(2) 0.008(2) 0.002(2)
O3 0.084(2) 0.088(3) 0.073(2) -0.020(2) 0.040(2) -0.001(2)
O4 0.087(3) 0.047(2) 0.066(2) -0.015(2) 0.003(2) 0.004(2)
O5 0.093(3) 0.059(2) 0.077(3) 0.008(2) 0.009(2) -0.005(2)
O6 0.099(3) 0.039(2) 0.121(3) 0.011(2) 0.034(3) 0.000(2)
N21 0.051(2) 0.044(2) 0.045(2) -0.001(2) 0.010(2) 0.001(2)
N22 0.057(2) 0.037(2) 0.054(2) 0.002(2) 0.015(2) -0.004(2)
N23 0.050(2) 0.030(2) 0.040(2) 0.008(2) 0.006(2) 0.002(2)
N24 0.053(2) 0.033(2) 0.046(2) 0.009(2) 0.016(2) 0.001(2)
C1 0.040(2) 0.058(3) 0.042(2) 0.006(2) 0.006(2) 0.007(2)
C2 0.051(3) 0.070(3) 0.043(2) -0.020(3) 0.012(2) -0.010(3)
C3 0.055(3) 0.066(3) 0.057(3) -0.014(3) 0.014(2) -0.013(3)
C4 0.054(3) 0.045(3) 0.054(3) -0.005(2) 0.019(2) -0.007(2)
C5 0.061(3) 0.051(3) 0.067(3) -0.002(3) 0.028(2) -0.012(3)
C6 0.055(3) 0.044(3) 0.064(3) -0.001(2) 0.020(2) 0.000(2)
C7 0.066(3) 0.035(2) 0.080(4) -0.001(3) 0.019(3) -0.008(3)
C8 0.073(4) 0.032(2) 0.082(4) 0.009(3) -0.002(3) 0.001(3)
C9 0.058(3) 0.033(2) 0.073(3) 0.008(2) 0.003(3) 0.007(3)
C10 0.073(3) 0.033(2) 0.063(3) 0.014(3) 0.016(3) 0.014(2)
C11 0.054(3) 0.044(3) 0.056(3) 0.001(2) 0.021(2) 0.008(2)
C12 0.053(3) 0.047(3) 0.045(2) -0.002(2) 0.016(2) 0.008(2)
C13 0.042(2) 0.048(3) 0.039(2) -0.002(2) 0.011(2) 0.004(2)
C14 0.047(2) 0.036(2) 0.037(2) 0.003(2) 0.009(2) 0.000(2)
C15 0.043(2) 0.031(2) 0.041(2) -0.001(2) 0.014(2) 0.005(2)
C16 0.064(3) 0.025(2) 0.045(2) -0.001(2) 0.026(2) 0.001(2)
C17 0.067(3) 0.033(2) 0.035(2) 0.010(2) 0.016(2) 0.004(2)
C18 0.096(4) 0.041(3) 0.059(3) 0.028(3) 0.025(3) 0.011(2)
C19 0.074(3) 0.034(2) 0.043(2) 0.024(2) 0.019(2) 0.015(2)
C20 0.061(3) 0.050(3) 0.039(2) 0.020(2) 0.013(2) 0.002(2)
C21 0.069(3) 0.084(4) 0.033(2) -0.007(3) 0.001(2) 0.009(3)
C22 0.086(4) 0.083(4) 0.051(3) -0.013(4) -0.001(3) -0.007(3)
C23 0.261(14) 0.162(10) 0.100(7) -0.042(11) 0.015(8) -0.031(7)
C24 0.092(4) 0.030(3) 0.107(5) -0.007(3) 0.015(4) -0.013(3)
C25 0.317(13) 0.026(3) 0.110(6) -0.021(5) 0.076(7) 0.000(4)
C26 0.232(12) 0.089(6) 0.138(8) 0.059(7) 0.011(8) -0.009(6)
C27 0.062(3) 0.057(3) 0.068(3) 0.006(3) 0.016(3) 0.024(3)
C28 0.039(2) 0.046(3) 0.052(3) 0.005(2) 0.007(2) 0.003(2)
C29 0.067(4) 0.143(7) 0.043(3) -0.020(4) -0.005(3) -0.007(4)
C30 0.067(3) 0.037(2) 0.041(2) -0.001(2) 0.014(2) -0.003(2)
C31 0.071(3) 0.034(2) 0.049(3) -0.007(3) 0.002(3) 0.007(2)
C32 0.093(5) 0.072(4) 0.078(4) -0.034(4) -0.007(4) 0.003(4)
C33 0.067(3) 0.039(3) 0.070(3) 0.013(3) 0.019(3) 0.005(2)
C34 0.060(3) 0.047(3) 0.070(3) 0.013(3) 0.014(3) 0.006(3)
C35 0.071(3) 0.039(2) 0.080(3) 0.007(3) 0.039(3) -0.004(3)
C36 0.097(5) 0.034(3) 0.174(7) 0.014(3) 0.053(5) -0.009(4)
C37 0.284(8) 0.035(3) 0.105(4) -0.023(5) 0.129(4) -0.006(3)

loop_
_atom_site_label
_atom_site_occupancy
_atom_site_fract_x
_atom_site_fract_y
_atom_site_fract_z
_atom_site_U_iso_or_equiv
_atom_site_thermal_displace_type
_atom_site_calc_flag
_atom_site_refinement_flags
_atom_site_type_symbol
O1 1 0.2130(5) 0.22945(14) -0.1618(5) 0.0627(11) Uani d . O
O2 1 0.3371(5) 0.2866(2) -0.2946(4) 0.0636(11) Uani d . O
O3 1 0.2448(6) 0.1707(2) 0.1956(5) 0.0781(12) Uani d . O
O4 1 0.3124(6) 0.13240(13) -0.0226(5) 0.0685(12) Uani d . O
O5 1 0.7925(6) 0.0846(2) 0.1977(5) 0.0774(13) Uani d . O
O6 1 0.9574(6) 0.03864(14) 0.3957(6) 0.0845(14) Uani d . O
N21 1 0.7288(5) 0.34192(14) 0.7574(5) 0.0462(10) Uani d . N
H21 1 0.6803(5) 0.33688(14) 0.6586(5) 0.055 Uiso d R H
N22 1 0.5681(5) 0.40365(14) 0.5007(5) 0.0487(11) Uani d . N
N23 1 0.4952(5) 0.32198(13) 0.2452(4) 0.0405(10) Uani d . N
H23 1 0.5547(5) 0.32076(13) 0.3380(4) 0.049 Uiso d R H
N24 1 0.6697(5) 0.25966(13) 0.5006(4) 0.0432(10) Uani d . N
C1 1 0.7984(6) 0.3037(2) 0.8523(6) 0.0468(13) Uani d . C
C2 1 0.8703(7) 0.3211(2) 1.0172(6) 0.0545(14) Uani d . C
C3 1 0.8418(7) 0.3698(2) 1.0154(7) 0.059(2) Uani d . C
C4 1 0.7504(7) 0.3833(2) 0.8504(6) 0.0497(13) Uani d . C
C5 1 0.6963(7) 0.4273(2) 0.7898(7) 0.0576(14) Uani d . C
H5 1 0.7177(7) 0.4535(2) 0.8650(7) 0.069 Uiso calc R H
C6 1 0.6107(7) 0.4376(2) 0.6242(7) 0.0532(14) Uani d . C
C7 1 0.5533(8) 0.4857(2) 0.5572(7) 0.060(2) Uani d . C
C8 1 0.4781(8) 0.4804(2) 0.3953(8) 0.065(2) Uani d . C
C9 1 0.4881(7) 0.4283(2) 0.3637(7) 0.0561(15) Uani d . C
C10 1 0.4222(8) 0.4084(2) 0.2102(7) 0.0562(15) Uani d . C
H10 1 0.3663(8) 0.4308(2) 0.1282(7) 0.067 Uiso calc R H
C11 1 0.4235(7) 0.3606(2) 0.1535(6) 0.0498(13) Uani d . C
C12 1 0.3514(7) 0.3449(2) -0.0079(6) 0.0477(13) Uani d . C
C13 1 0.3793(6) 0.2947(2) -0.0108(5) 0.0426(12) Uani d . C
C14 1 0.4705(6) 0.2809(2) 0.1515(5) 0.0403(11) Uani d . C
C15 1 0.5459(6) 0.2356(2) 0.2149(5) 0.0377(11) Uani d . C
C16 1 0.6385(7) 0.2265(2) 0.3749(5) 0.0429(11) Uani d . C
C17 1 0.7220(7) 0.1778(2) 0.4326(5) 0.0443(12) Uani d . C
H17 1 0.6352(7) 0.1511(2) 0.3910(5) 0.053 Uiso calc R H
C18 1 0.7522(9) 0.1823(2) 0.6200(7) 0.064(2) Uani d . C
H18 1 0.8772(9) 0.1705(2) 0.6720(7) 0.077 Uiso calc R H
C19 1 0.7408(7) 0.2370(2) 0.6462(6) 0.0494(13) Uani d . C
C20 1 0.7974(7) 0.2560(2) 0.8001(6) 0.0496(13) Uani d . C
H20 1 0.8431(7) 0.2334(2) 0.8849(6) 0.060 Uiso calc R H
C21 1 0.9675(8) 0.2916(2) 1.1593(6) 0.063(2) Uani d . C
H21B 1 0.9673(8) 0.2578(2) 1.1257(6) 0.095 Uiso calc R H
H21C 1 0.9054(8) 0.2947(2) 1.2522(6) 0.095 Uiso calc R H
H21D 1 1.0937(8) 0.3029(2) 1.1936(6) 0.095 Uiso calc R H
C22 1 0.8880(9) 0.4050(3) 1.1511(7) 0.076(2) Uani d . C
H22 1 0.8587(9) 0.4376(3) 1.1236(7) 0.091 Uiso calc R H
C23 1 0.9629(20) 0.3963(5) 1.3011(13) 0.177(6) Uani d . C
H23A 1 0.9950(20) 0.3643(5) 1.3352(13) 0.213 Uiso calc R H
H23B 1 0.9868(20) 0.4219(5) 1.3790(13) 0.213 Uiso calc R H
C24 1 0.5888(10) 0.5316(2) 0.6555(9) 0.077(2) Uani d . C
H24B 1 0.6449(10) 0.5241(2) 0.7708(9) 0.115 Uiso calc R H
H24C 1 0.4731(10) 0.5485(2) 0.6513(9) 0.115 Uiso calc R H
H24D 1 0.6713(10) 0.5521(2) 0.6081(9) 0.115 Uiso calc R H
C25 1 0.3790(18) 0.5170(2) 0.2682(11) 0.146(5) Uani d . C
H25A 1 0.2752(18) 0.5018(2) 0.1913(11) 0.176 Uiso calc R H
H25B 1 0.3331(18) 0.5444(2) 0.3241(11) 0.176 Uiso calc R H
C26 1 0.5151(17) 0.5322(4) 0.1827(13) 0.157(5) Uani d . C
H26A 1 0.4630(17) 0.5560(4) 0.0984(13) 0.235 Uiso calc R H
H26B 1 0.5591(17) 0.5045(4) 0.1292(13) 0.235 Uiso calc R H
H26C 1 0.6171(17) 0.5467(4) 0.2614(13) 0.235 Uiso calc R H
C27 1 0.2522(8) 0.3754(2) -0.1469(7) 0.062(2) Uani d . C
H27A 1 0.2159(8) 0.3557(2) -0.2467(7) 0.093 Uiso calc R H
H27B 1 0.3324(8) 0.4014(2) -0.1684(7) 0.093 Uiso calc R H
H27C 1 0.1431(8) 0.3892(2) -0.1166(7) 0.093 Uiso calc R H
C28 1 0.3011(7) 0.2656(2) -0.1567(6) 0.0462(13) Uani d . C
C29 1 0.2374(9) 0.2683(3) -0.4503(7) 0.087(2) Uani d . C
H29A 1 0.2734(9) 0.2859(3) -0.5412(7) 0.130 Uiso calc R H
H29B 1 0.1062(9) 0.2725(3) -0.4566(7) 0.130 Uiso calc R H
H29C 1 0.2646(9) 0.2341(3) -0.4593(7) 0.130 Uiso calc R H
C30 1 0.5134(7) 0.1930(2) 0.0956(6) 0.0476(13) Uani d . C
H30A 1 0.5103(7) 0.2049(2) -0.0179(6) 0.057 Uiso calc R H
H30B 1 0.6177(7) 0.1706(2) 0.1248(6) 0.057 Uiso calc R H
C31 1 0.3428(8) 0.1663(2) 0.0959(6) 0.0526(14) Uani d . C
C32 1 0.1441(10) 0.1060(2) -0.0380(9) 0.085(2) Uani d . C
H32A 1 0.1348(10) 0.0823(2) -0.1271(9) 0.127 Uiso calc R H
H32B 1 0.0407(10) 0.1283(2) -0.0638(9) 0.127 Uiso calc R H
H32C 1 0.1424(10) 0.0895(2) 0.0665(9) 0.127 Uiso calc R H
C33 1 0.9058(8) 0.1706(2) 0.3778(7) 0.0580(15) Uani d . C
H33A 1 0.8855(8) 0.1745(2) 0.2561(7) 0.070 Uiso calc R H
H33B 1 0.9923(8) 0.1959(2) 0.4292(7) 0.070 Uiso calc R H
C34 1 0.9905(8) 0.1222(2) 0.4243(7) 0.059(2) Uani d . C
H34A 1 1.1193(8) 0.1231(2) 0.4125(7) 0.071 Uiso calc R H
H34B 1 0.9907(8) 0.1161(2) 0.5424(7) 0.071 Uiso calc R H
C35 1 0.8972(8) 0.0808(2) 0.3239(7) 0.0599(15) Uani d . C
C36 1 0.8893(10) -0.0041(2) 0.3029(11) 0.098(3) Uani d . C
H36A 1 0.9405(10) -0.0327(2) 0.3651(11) 0.147 Uiso calc R H
H36B 1 0.9254(10) -0.0037(2) 0.1955(11) 0.147 Uiso calc R H
H36C 1 0.7558(10) -0.0050(2) 0.2855(11) 0.147 Uiso calc R H
C37 1 0.6127(13) 0.1553(2) 0.6895(8) 0.128(3) Uani d . C
H37A 1 0.6377(13) 0.1592(2) 0.8101(8) 0.193 Uiso calc R H
H37B 1 0.6183(13) 0.1211(2) 0.6623(8) 0.193 Uiso calc R H
H37C 1 0.4908(13) 0.1678(2) 0.6418(8) 0.193 Uiso calc R H

loop_
_atom_type_symbol
_atom_type_description
_atom_type_scat_dispersion_real
_atom_type_scat_dispersion_imag
_atom_type_scat_source
C C 0.0033 0.0016 'International Tables Vol C Tables 4.2.6.8 and 6.1.1.4'
H H 0.0000 0.0000 'International Tables Vol C Tables 4.2.6.8 and 6.1.1.4'
N N 0.0061 0.0033 'International Tables Vol C Tables 4.2.6.8 and 6.1.1.4'
O O 0.0106 0.0060 'International Tables Vol C Tables 4.2.6.8 and 6.1.1.4'

loop_
_geom_angle_atom_site_label_1
_geom_angle_atom_site_label_2
_geom_angle_atom_site_label_3
_geom_angle
_geom_angle_publ_flag
C28 O2 C29 116.2(5) yes
C31 O4 C32 115.7(5) yes
C35 O6 C36 115.7(5) yes
C1 N21 C4 110.4(4) yes
C9 N22 C6 105.3(4) yes
C11 N23 C14 110.7(4) yes
C19 N24 C16 109.2(4) yes
N21 C1 C20 126.2(4) yes
N21 C1 C2 107.7(4) yes
C20 C1 C2 126.1(5) yes
C3 C2 C1 107.2(5) yes
C3 C2 C21 127.0(5) yes
C1 C2 C21 125.7(5) yes
C2 C3 C4 108.1(5) yes
C2 C3 C22 129.6(5) yes
C4 C3 C22 122.3(5) yes
C5 C4 N21 124.1(5) yes
C5 C4 C3 129.3(5) yes
N21 C4 C3 106.6(4) yes
C4 C5 C6 125.6(5) yes
N22 C6 C5 124.4(5) yes
N22 C6 C7 109.8(4) yes
C5 C6 C7 125.8(5) yes
C8 C7 C6 107.6(4) yes
C8 C7 C24 128.1(5) yes
C6 C7 C24 124.1(5) yes
C7 C8 C9 104.8(5) yes
C7 C8 C25 130.4(5) yes
C9 C8 C25 124.4(5) yes
N22 C9 C10 125.3(5) yes
N22 C9 C8 112.4(5) yes
C10 C9 C8 122.3(5) yes
C9 C10 C11 131.1(5) yes
N23 C11 C12 108.2(4) yes
N23 C11 C10 126.2(4) yes
C12 C11 C10 125.6(5) yes
C11 C12 C13 107.2(4) yes
C11 C12 C27 125.8(5) yes
C13 C12 C27 126.9(4) yes
C12 C13 C14 107.2(4) yes
C12 C13 C28 121.7(4) yes
C14 C13 C28 130.7(4) yes
N23 C14 C13 106.7(4) yes
N23 C14 C15 122.1(4) yes
C13 C14 C15 130.9(4) yes
C16 C15 C14 126.1(4) yes
C16 C15 C30 117.2(4) yes
C14 C15 C30 116.7(4) yes
N24 C16 C15 125.0(4) yes
N24 C16 C17 111.5(4) yes
C15 C16 C17 123.4(4) yes
C18 C17 C16 102.0(4) yes
C18 C17 C33 110.8(4) yes
C16 C17 C33 110.8(4) yes
C37 C18 C17 112.4(5) yes
C37 C18 C19 112.3(5) yes
C17 C18 C19 102.9(4) yes
C20 C19 N24 129.2(4) yes
C20 C19 C18 119.9(4) yes
N24 C19 C18 110.9(4) yes
C19 C20 C1 129.7(5) yes
C23 C22 C3 126.8(9) yes
C26 C25 C8 104.1(9) yes
O1 C28 O2 122.5(5) yes
O1 C28 C13 127.9(5) yes
O2 C28 C13 109.6(4) yes
C31 C30 C15 114.2(4) yes
O3 C31 O4 121.8(5) yes
O3 C31 C30 126.5(5) yes
O4 C31 C30 111.5(5) yes
C34 C33 C17 113.2(5) yes
C35 C34 C33 115.0(5) yes
O5 C35 O6 124.9(5) yes
O5 C35 C34 124.6(5) yes
O6 C35 C34 110.5(5) yes

loop_
_geom_bond_atom_site_label_1
_geom_bond_atom_site_label_2
_geom_bond_distance
_geom_bond_publ_flag
O1 C28 1.198(6) yes
O2 C28 1.357(6) yes
O2 C29 1.438(7) yes
O3 C31 1.218(7) yes
O4 C31 1.345(6) yes
O4 C32 1.441(8) yes
O5 C35 1.171(7) yes
O6 C35 1.348(7) yes
O6 C36 1.450(8) yes
N21 C1 1.359(6) yes
N21 C4 1.375(6) yes
N22 C9 1.351(6) yes
N22 C6 1.379(6) yes
N23 C11 1.359(6) yes
N23 C14 1.371(6) yes
N24 C19 1.363(6) yes
N24 C16 1.372(6) yes
C1 C20 1.395(7) yes
C1 C2 1.440(7) yes
C2 C3 1.371(8) yes
C2 C21 1.492(7) yes
C3 C4 1.441(7) yes
C3 C22 1.475(8) yes
C4 C5 1.352(7) yes
C5 C6 1.413(7) yes
C6 C7 1.476(7) yes
C7 C8 1.346(8) yes
C7 C24 1.507(8) yes
C8 C9 1.477(7) yes
C8 C25 1.538(10) yes
C9 C10 1.377(7) yes
C10 C11 1.412(7) yes
C11 C12 1.399(7) yes
C12 C13 1.412(7) yes
C12 C27 1.495(7) yes
C13 C14 1.425(6) yes
C13 C28 1.469(7) yes
C14 C15 1.436(6) yes
C15 C16 1.381(6) yes
C15 C30 1.526(6) yes
C16 C17 1.527(6) yes
C17 C18 1.522(7) yes
C17 C33 1.549(8) yes
C18 C37 1.495(10) yes
C18 C19 1.542(7) yes
C19 C20 1.360(7) yes
C22 C23 1.271(12) yes
C25 C26 1.42(2) yes
C30 C31 1.478(8) yes
C33 C34 1.506(7) yes
C34 C35 1.503(8) yes

loop_
_geom_torsion_atom_site_label_1
_geom_torsion_atom_site_label_2
_geom_torsion_atom_site_label_3
_geom_torsion_atom_site_label_4
_geom_torsion
C4 N21 C1 C20 178.8(5)
C4 N21 C1 C2 -0.1(6)
N21 C1 C2 C3 -0.3(6)
C20 C1 C2 C3 -179.2(5)
N21 C1 C2 C21 -176.9(5)
C20 C1 C2 C21 4.2(8)
C1 C2 C3 C4 0.6(6)
C21 C2 C3 C4 177.1(5)
C1 C2 C3 C22 179.6(6)
C21 C2 C3 C22 -3.9(10)
C1 N21 C4 C5 179.3(5)
C1 N21 C4 C3 0.5(6)
C2 C3 C4 C5 -179.4(5)
C22 C3 C4 C5 1.5(9)
C2 C3 C4 N21 -0.7(6)
C22 C3 C4 N21 -179.7(5)
N21 C4 C5 C6 -0.1(9)
C3 C4 C5 C6 178.4(5)
C9 N22 C6 C5 179.7(5)
C9 N22 C6 C7 -0.3(6)
C4 C5 C6 N22 0.8(9)
C4 C5 C6 C7 -179.2(5)
N22 C6 C7 C8 -0.2(7)
C5 C6 C7 C8 179.8(6)
N22 C6 C7 C24 -176.2(6)
C5 C6 C7 C24 3.8(9)
C6 C7 C8 C9 0.6(7)
C24 C7 C8 C9 176.4(6)
C6 C7 C8 C25 173.4(8)
C24 C7 C8 C25 -10.8(13)
C6 N22 C9 C10 -179.6(6)
C6 N22 C9 C8 0.6(6)
C7 C8 C9 N22 -0.8(7)
C25 C8 C9 N22 -174.1(7)
C7 C8 C9 C10 179.4(6)
C25 C8 C9 C10 6.1(11)
N22 C9 C10 C11 -2.0(10)
C8 C9 C10 C11 177.8(6)
C14 N23 C11 C12 -1.1(6)
C14 N23 C11 C10 179.2(5)
C9 C10 C11 N23 -0.2(10)
C9 C10 C11 C12 -179.9(6)
N23 C11 C12 C13 0.9(6)
C10 C11 C12 C13 -179.4(5)
N23 C11 C12 C27 177.1(5)
C10 C11 C12 C27 -3.2(9)
C11 C12 C13 C14 -0.4(6)
C27 C12 C13 C14 -176.5(5)
C11 C12 C13 C28 172.8(4)
C27 C12 C13 C28 -3.3(8)
C11 N23 C14 C13 0.8(5)
C11 N23 C14 C15 175.1(4)
C12 C13 C14 N23 -0.2(5)
C28 C13 C14 N23 -172.7(5)
C12 C13 C14 C15 -173.8(5)
C28 C13 C14 C15 13.8(9)
N23 C14 C15 C16 4.7(8)
C13 C14 C15 C16 177.4(5)
N23 C14 C15 C30 -178.1(4)
C13 C14 C15 C30 -5.4(8)
C19 N24 C16 C15 171.3(5)
C19 N24 C16 C17 -9.7(6)
C14 C15 C16 N24 1.4(8)
C30 C15 C16 N24 -175.8(4)
C14 C15 C16 C17 -177.5(5)
C30 C15 C16 C17 5.3(7)
N24 C16 C17 C18 17.7(6)
C15 C16 C17 C18 -163.3(5)
N24 C16 C17 C33 -100.3(5)
C15 C16 C17 C33 78.7(6)
C16 C17 C18 C37 103.6(5)
C33 C17 C18 C37 -138.4(5)
C16 C17 C18 C19 -17.4(5)
C33 C17 C18 C19 100.6(5)
C16 N24 C19 C20 177.6(5)
C16 N24 C19 C18 -2.7(6)
C37 C18 C19 C20 72.1(7)
C17 C18 C19 C20 -166.8(5)
C37 C18 C19 N24 -107.5(6)
C17 C18 C19 N24 13.6(6)
N24 C19 C20 C1 0.1(10)
C18 C19 C20 C1 -179.5(6)
N21 C1 C20 C19 4.9(9)
C2 C1 C20 C19 -176.4(5)
C2 C3 C22 C23 -1.2(14)
C4 C3 C22 C23 177.6(10)
C7 C8 C25 C26 98.5(10)
C9 C8 C25 C26 -90.0(9)
C29 O2 C28 O1 10.8(8)
C29 O2 C28 C13 -167.1(5)
C12 C13 C28 O1 -129.2(6)
C14 C13 C28 O1 42.3(8)
C12 C13 C28 O2 48.4(6)
C14 C13 C28 O2 -140.1(5)
C16 C15 C30 C31 88.6(5)
C14 C15 C30 C31 -88.9(5)
C32 O4 C31 O3 8.0(7)
C32 O4 C31 C30 -176.9(4)
C15 C30 C31 O3 -11.3(7)
C15 C30 C31 O4 173.9(4)
C18 C17 C33 C34 70.2(6)
C16 C17 C33 C34 -177.3(4)
C17 C33 C34 C35 72.8(6)
C36 O6 C35 O5 2.2(9)
C36 O6 C35 C34 -174.8(6)
C33 C34 C35 O5 15.8(9)
C33 C34 C35 O6 -167.1(5)
